data_2209423
loop_
_publ_author_name
'Werner Kraus'
'Martin Walther'
'Christian M. Jung'
'Franziska Emmerling'
'Hans-J\"urgen Pietzsch'

_publ_section_title
;
 Bromotricarbonyl{15-[2-(methylsulfanyl)ethylsulfanyl]pentadecanoic
 acid-\k^2^<i>S</i>,<i>S</i>'}rhenium(I)
;
_journal_coeditor_code BT2118
_journal_issue 7
_journal_name_full 'Acta Crystallographica Section E'
_journal_page_first m1660
_journal_page_last m1662
_journal_paper_doi 10.1107/S1600536806024081
_journal_volume 62
_journal_year 2006
_chemical_formula_iupac '[Re Br (C18 H36 O2 S2) (C O)3]'
_chemical_formula_moiety 'C21 H36 Br O5 Re S2'
_chemical_formula_sum 'C21 H36 Br O5 Re S2'
_chemical_formula_weight 698.73
_chemical_name_systematic
;
Bromotricarbonyl{15-[2-(methylsulfanyl)ethylsulfanyl]pentadecanoic
acid-\k^2^S,S'}rhenium(I)
;
_space_group_IT_number 14
_symmetry_cell_setting monoclinic
_symmetry_space_group_name_Hall '-P 2ybc'
_symmetry_space_group_name_H-M 'P 1 21/c 1'
_atom_sites_solution_hydrogens geom
_atom_sites_solution_primary direct
_atom_sites_solution_secondary difmap
_audit_creation_method 'manual editing of form.cif'
_cell_angle_alpha 90.00
_cell_angle_beta 90.349(16)
_cell_angle_gamma 90.00
_cell_formula_units_Z 4
_cell_length_a 7.486(5)
_cell_length_b 12.041(8)
_cell_length_c 29.07(2)
_cell_measurement_reflns_used 911
_cell_measurement_temperature 273(2)
_cell_measurement_theta_max 29.6
_cell_measurement_theta_min 3.45
_cell_volume 2620(3)
_computing_cell_refinement 'SAINT (Bruker, 1997)'
_computing_data_collection 'SMART (Bruker, 1997)'
_computing_data_reduction SAINT
_computing_molecular_graphics 'SHELXTL (Bruker, 1997)'
_computing_publication_material SHELXTL
_computing_structure_refinement 'SHELXL97 (Sheldrick, 1997)'
_computing_structure_solution 'SHELXS97 (Sheldrick, 1997)'
_diffrn_ambient_temperature 273(2)
_diffrn_measured_fraction_theta_full 0.99
_diffrn_measured_fraction_theta_max 0.948
_diffrn_measurement_device_type 'Bruker SMART CCD area-detector'
_diffrn_measurement_method \w
_diffrn_radiation_monochromator graphite
_diffrn_radiation_source 'fine-focus sealed tube'
_diffrn_radiation_type MoK\a
_diffrn_radiation_wavelength 0.71073
_diffrn_reflns_av_R_equivalents 0.0988
_diffrn_reflns_av_sigmaI/netI 0.0776
_diffrn_reflns_limit_h_max 8
_diffrn_reflns_limit_h_min -6
_diffrn_reflns_limit_k_max 14
_diffrn_reflns_limit_k_min -14
_diffrn_reflns_limit_l_max 34
_diffrn_reflns_limit_l_min -34
_diffrn_reflns_number 9728
_diffrn_reflns_theta_full 25.00
_diffrn_reflns_theta_max 25.00
_diffrn_reflns_theta_min 1.83
_diffrn_standards_interval_count 0
_diffrn_standards_interval_time 0
_diffrn_standards_number 0
_exptl_absorpt_coefficient_mu 6.348
_exptl_absorpt_correction_T_max 0.205
_exptl_absorpt_correction_T_min 0.076
_exptl_absorpt_correction_type multi-scan
_exptl_absorpt_process_details '(SADABS; Sheldrick, 1996)'
_exptl_crystal_colour colorless
_exptl_crystal_density_diffrn 1.771
_exptl_crystal_density_method 'not measured'
_exptl_crystal_description block
_exptl_crystal_F_000 1376
_exptl_crystal_size_max 0.45
_exptl_crystal_size_mid 0.35
_exptl_crystal_size_min 0.25
_refine_diff_density_max 2.890
_refine_diff_density_min -1.977
_refine_ls_extinction_coef 0.0031(4)
_refine_ls_extinction_expression Fc^*^=kFc[1+0.001xFc^2^\l^3^/sin(2\q)]^-1/4^
_refine_ls_extinction_method SHELXL97
_refine_ls_goodness_of_fit_ref 1.075
_refine_ls_hydrogen_treatment constr
_refine_ls_matrix_type full
_refine_ls_number_parameters 277
_refine_ls_number_reflns 4364
_refine_ls_number_restraints 95
_refine_ls_restrained_S_all 1.066
_refine_ls_R_factor_all 0.0688
_refine_ls_R_factor_gt 0.0611
_refine_ls_shift/su_max 0.017
_refine_ls_shift/su_mean 0.001
_refine_ls_structure_factor_coef Fsqd
_refine_ls_weighting_details 'calc w=1/[\s^2^(Fo^2^)+(0.0819P)^2^+15.1703P] where P=(Fo^2^+2Fc^2^)/3'
_refine_ls_weighting_scheme calc
_refine_ls_wR_factor_gt 0.1553
_refine_ls_wR_factor_ref 0.1600
_reflns_number_gt 3820
_reflns_number_total 4364
_reflns_threshold_expression I>2\s(I)
_cod_data_source_file bt2118.cif
_cod_data_source_block I
_cod_original_sg_symbol_H-M 'P 21/c'
_cod_database_code 2209423

loop_
_symmetry_equiv_pos_as_xyz
'x, y, z'
'-x, y+1/2, -z+1/2'
'-x, -y, -z'
'x, -y-1/2, z-1/2'

loop_
_atom_site_type_symbol
_atom_site_label
_atom_site_fract_x
_atom_site_fract_y
_atom_site_fract_z
_atom_site_U_iso_or_equiv
_atom_site_adp_type
_atom_site_calc_flag
_atom_site_refinement_flags
_atom_site_occupancy
_atom_site_disorder_assembly
_atom_site_disorder_group
Re Re1 0.38888(5) 0.95637(3) 0.203953(13) 0.0372(2) Uani d D 1 . .
Br Br1 0.5600(2) 1.05851(18) 0.13951(7) 0.0634(7) Uani d P 0.757(5) A 1
O O1 0.158(2) 0.8423(17) 0.2735(6) 0.073(5) Uiso d PD 0.757(5) A 1
C C1 0.264(3) 0.8754(18) 0.2493(6) 0.073(5) Uiso d PD 0.757(5) A 1
Br Br1' 0.2037(8) 0.8550(6) 0.2627(2) 0.068(2) Uani d P 0.243(5) A 2
O O1' 0.604(6) 1.091(4) 0.1351(14) 0.073(5) Uiso d PD 0.24 A 2
C C1' 0.521(8) 1.042(5) 0.1614(19) 0.073(5) Uiso d PD 0.24 A 2
S S1 0.1944(3) 1.1194(2) 0.21858(9) 0.0455(6) Uani d . 1 A .
S S2 0.1838(3) 0.9189(2) 0.13855(9) 0.0398(5) Uani d . 1 A .
O O2 0.5948(13) 0.7418(9) 0.1882(4) 0.084(3) Uani d . 1 . .
O O3 0.6646(12) 1.0268(8) 0.2770(4) 0.073(3) Uani d . 1 . .
O O4 -1.8066(10) 0.0397(7) 0.0243(3) 0.060(2) Uani d . 1 A .
O O5 -1.9155(9) 0.0926(8) -0.0434(3) 0.063(2) Uani d . 1 A .
H H5A -1.9970 0.0510 -0.0358 0.094 Uiso calc R 1 . .
C C2 0.5209(14) 0.8253(11) 0.1932(5) 0.061(3) Uani d . 1 A .
C C3 0.5597(14) 1.0002(10) 0.2499(3) 0.045(2) Uani d . 1 A .
C C4 0.2754(17) 1.2422(9) 0.1921(5) 0.065(3) Uani d . 1 . .
H H4A 0.1962 1.3028 0.1987 0.097 Uiso calc R 1 A .
H H4B 0.2815 1.2313 0.1594 0.097 Uiso calc R 1 . .
H H4C 0.3925 1.2589 0.2039 0.097 Uiso calc R 1 . .
C C5 0.0023(14) 1.0895(10) 0.1828(5) 0.060(3) Uani d . 1 . .
H H5B -0.0729 1.0360 0.1985 0.071 Uiso calc R 1 A .
H H5C -0.0665 1.1571 0.1787 0.071 Uiso calc R 1 . .
C C6 0.0515(15) 1.0438(8) 0.1359(5) 0.051(3) Uani d . 1 A .
H H6A 0.1174 1.1000 0.1192 0.062 Uiso calc R 1 . .
H H6B -0.0573 1.0285 0.1187 0.062 Uiso calc R 1 . .
C C7 0.0180(12) 0.8136(7) 0.1519(4) 0.045(2) Uani d D 1 . .
H H7A -0.0183 0.8207 0.1838 0.054 Uiso calc R 1 A .
H H7B -0.0867 0.8238 0.1326 0.054 Uiso calc R 1 . .
C C8 0.0965(11) 0.6997(6) 0.1439(4) 0.047(2) Uani d D 1 A .
H H8A 0.1947 0.6879 0.1652 0.057 Uiso calc R 1 . .
H H8B 0.1442 0.6963 0.1129 0.057 Uiso calc R 1 . .
C C9 -0.0391(11) 0.6078(8) 0.1498(3) 0.047(2) Uani d D 1 . .
H H9A -0.0972 0.6175 0.1793 0.056 Uiso calc R 1 A .
H H9B 0.0235 0.5373 0.1506 0.056 Uiso calc R 1 . .
C C10 -0.1815(11) 0.6024(8) 0.1126(3) 0.044(2) Uani d D 1 A .
H H10A -0.2379 0.6747 0.1101 0.053 Uiso calc R 1 . .
H H10B -0.1242 0.5868 0.0834 0.053 Uiso calc R 1 . .
C C11 -0.3247(11) 0.5162(8) 0.1206(3) 0.047(2) Uani d D 1 . .
H H11A -0.3761 0.5286 0.1507 0.056 Uiso calc R 1 A .
H H11B -0.2692 0.4434 0.1210 0.056 Uiso calc R 1 . .
C C12 -0.4739(11) 0.5155(8) 0.0853(3) 0.048(3) Uani d D 1 A .
H H12A -0.4235 0.5018 0.0551 0.058 Uiso calc R 1 . .
H H12B -0.5294 0.5883 0.0846 0.058 Uiso calc R 1 . .
C C13 -0.6156(11) 0.4291(8) 0.0948(3) 0.045(2) Uani d D 1 . .
H H13A -0.6695 0.4447 0.1243 0.054 Uiso calc R 1 A .
H H13B -0.5594 0.3567 0.0967 0.054 Uiso calc R 1 . .
C C14 -0.7607(11) 0.4259(8) 0.0583(4) 0.048(3) Uani d D 1 A .
H H14A -0.7062 0.4099 0.0289 0.058 Uiso calc R 1 . .
H H14B -0.8150 0.4988 0.0562 0.058 Uiso calc R 1 . .
C C15 -0.9063(10) 0.3410(8) 0.0669(3) 0.048(3) Uani d D 1 . .
H H15A -0.8511 0.2684 0.0699 0.058 Uiso calc R 1 A .
H H15B -0.9620 0.3581 0.0961 0.058 Uiso calc R 1 . .
C C16 -1.0508(11) 0.3343(9) 0.0304(3) 0.048(2) Uani d D 1 A .
H H16A -0.9958 0.3162 0.0013 0.058 Uiso calc R 1 . .
H H16B -1.1059 0.4068 0.0273 0.058 Uiso calc R 1 . .
C C17 -1.1951(10) 0.2497(8) 0.0402(3) 0.042(2) Uani d D 1 . .
H H17A -1.2508 0.2677 0.0693 0.051 Uiso calc R 1 A .
H H17B -1.1404 0.1770 0.0433 0.051 Uiso calc R 1 . .
C C18 -1.3380(10) 0.2443(9) 0.0032(3) 0.047(2) Uani d D 1 A .
H H18A -1.2844 0.2184 -0.0252 0.056 Uiso calc R 1 . .
H H18B -1.3836 0.3186 -0.0023 0.056 Uiso calc R 1 . .
C C19 -1.4925(10) 0.1686(8) 0.0152(3) 0.043(2) Uani d D 1 . .
H H19A -1.4467 0.0949 0.0217 0.051 Uiso calc R 1 A .
H H19B -1.5493 0.1961 0.0429 0.051 Uiso calc R 1 . .
C C20 -1.6301(11) 0.1611(10) -0.0228(3) 0.054(3) Uani d D 1 A .
H H20A -1.6691 0.2357 -0.0305 0.065 Uiso calc R 1 . .
H H20B -1.5737 0.1300 -0.0498 0.065 Uiso calc R 1 . .
C C21 -1.7917(11) 0.0925(9) -0.0116(4) 0.044(2) Uani d D 1 . .

loop_
_atom_site_aniso_label
_atom_site_aniso_U_11
_atom_site_aniso_U_22
_atom_site_aniso_U_33
_atom_site_aniso_U_12
_atom_site_aniso_U_13
_atom_site_aniso_U_23
Re1 0.0344(3) 0.0373(3) 0.0400(3) -0.00284(14) -0.00122(16) -0.00036(15)
Br1 0.0424(10) 0.0892(15) 0.0587(11) -0.0179(7) 0.0073(7) 0.0106(9)
Br1' 0.063(4) 0.081(5) 0.059(4) -0.011(3) 0.005(4) -0.003(3)
S1 0.0519(13) 0.0376(14) 0.0470(15) 0.0008(10) 0.0001(11) -0.0108(11)
S2 0.0337(11) 0.0413(14) 0.0444(14) -0.0047(9) 0.0017(10) -0.0039(10)
O2 0.079(6) 0.073(7) 0.100(8) 0.024(5) -0.008(5) -0.021(6)
O3 0.066(5) 0.079(7) 0.074(7) -0.006(4) -0.024(5) -0.011(5)
O4 0.054(4) 0.068(6) 0.058(5) -0.021(4) -0.004(4) 0.009(4)
O5 0.045(4) 0.081(6) 0.063(5) -0.026(4) -0.008(4) 0.001(4)
C2 0.039(5) 0.065(8) 0.080(9) -0.010(5) -0.014(5) -0.006(6)
C3 0.059(6) 0.051(6) 0.027(5) -0.001(5) 0.002(5) -0.006(4)
C4 0.085(8) 0.026(6) 0.084(9) -0.009(5) -0.015(7) -0.004(5)
C5 0.046(6) 0.043(6) 0.090(9) 0.007(5) 0.005(6) -0.019(6)
C6 0.046(6) 0.033(6) 0.075(8) -0.005(4) -0.019(5) 0.003(5)
C7 0.041(5) 0.054(6) 0.041(6) -0.013(4) -0.003(4) -0.013(5)
C8 0.041(5) 0.041(6) 0.060(7) -0.004(4) -0.004(5) -0.011(5)
C9 0.054(6) 0.032(6) 0.055(7) -0.008(4) -0.004(5) -0.011(4)
C10 0.041(5) 0.053(6) 0.039(6) -0.016(4) -0.001(4) -0.001(4)
C11 0.041(5) 0.041(6) 0.058(7) -0.006(4) 0.000(5) -0.008(5)
C12 0.047(6) 0.039(6) 0.059(7) -0.016(4) -0.003(5) -0.004(5)
C13 0.036(5) 0.045(6) 0.055(7) -0.014(4) 0.001(4) 0.002(5)
C14 0.041(5) 0.040(6) 0.064(7) -0.008(4) -0.012(5) 0.008(5)
C15 0.034(5) 0.048(6) 0.063(7) -0.011(4) -0.005(4) -0.002(5)
C16 0.044(5) 0.051(6) 0.050(6) -0.013(4) -0.004(5) 0.002(5)
C17 0.030(4) 0.047(6) 0.051(6) -0.003(4) -0.006(4) -0.004(5)
C18 0.038(5) 0.049(6) 0.053(6) -0.008(4) -0.005(4) -0.001(5)
C19 0.036(5) 0.040(6) 0.052(6) -0.005(4) -0.011(4) 0.000(4)
C20 0.041(5) 0.058(7) 0.063(7) -0.016(5) -0.003(5) 0.001(5)
C21 0.029(4) 0.055(7) 0.049(6) -0.006(4) -0.007(4) -0.008(5)

loop_
_atom_type_symbol
_atom_type_description
_atom_type_scat_dispersion_real
_atom_type_scat_dispersion_imag
_atom_type_scat_source
C C 0.0033 0.0016 'International Tables Vol C Tables 4.2.6.8 and 6.1.1.4'
H H 0.0000 0.0000 'International Tables Vol C Tables 4.2.6.8 and 6.1.1.4'
O O 0.0106 0.0060 'International Tables Vol C Tables 4.2.6.8 and 6.1.1.4'
S S 0.1246 0.1234 'International Tables Vol C Tables 4.2.6.8 and 6.1.1.4'
Br Br -0.2901 2.4595 'International Tables Vol C Tables 4.2.6.8 and 6.1.1.4'
Re Re -1.0185 7.2310 'International Tables Vol C Tables 4.2.6.8 and 6.1.1.4'

loop_
_geom_angle_atom_site_label_1
_geom_angle_atom_site_label_2
_geom_angle_atom_site_label_3
_geom_angle
_geom_angle_publ_flag
C2 Re1 C1 86.9(8) yes
C2 Re1 C1' 94(2) ?
C1 Re1 C1' 176(2) ?
C2 Re1 C3 89.8(5) yes
C1 Re1 C3 89.2(8) yes
C1' Re1 C3 87(2) ?
C2 Re1 S2 92.5(4) yes
C1 Re1 S2 97.8(7) yes
C1' Re1 S2 86(2) ?
C3 Re1 S2 172.7(3) yes
C2 Re1 S1 175.5(3) yes
C1 Re1 S1 89.7(7) yes
C1' Re1 S1 89(2) ?
C3 Re1 S1 93.0(3) yes
S2 Re1 S1 85.07(9) yes
C2 Re1 Br1' 89.9(4) ?
C1 Re1 Br1' 3.8(7) ?
C1' Re1 Br1' 176(2) ?
C3 Re1 Br1' 91.6(3) ?
S2 Re1 Br1' 95.25(17) ?
S1 Re1 Br1' 86.61(19) ?
C2 Re1 Br1 90.9(4) yes
C1 Re1 Br1 177.2(7) yes
C1' Re1 Br1 6(2) ?
C3 Re1 Br1 92.4(3) yes
S2 Re1 Br1 80.67(8) ?
S1 Re1 Br1 92.39(9) yes
Br1' Re1 Br1 175.87(16) ?
O1 C1 Re1 164(2) yes
O1' C1' Re1 178(6) ?
C4 S1 C5 100.9(6) ?
C4 S1 Re1 112.5(4) yes
C5 S1 Re1 102.1(4) yes
C6 S2 C7 102.4(5) yes
C6 S2 Re1 102.6(4) ?
C7 S2 Re1 112.6(4) ?
C21 O5 H5A 109.5 ?
O2 C2 Re1 176.1(12) yes
O3 C3 Re1 178.8(10) yes
S1 C4 H4A 109.5 ?
S1 C4 H4B 109.5 ?
H4A C4 H4B 109.5 ?
S1 C4 H4C 109.5 ?
H4A C4 H4C 109.5 ?
H4B C4 H4C 109.5 ?
C6 C5 S1 113.1(7) ?
C6 C5 H5B 109.0 ?
S1 C5 H5B 109.0 ?
C6 C5 H5C 109.0 ?
S1 C5 H5C 109.0 ?
H5B C5 H5C 107.8 ?
C5 C6 S2 113.6(9) ?
C5 C6 H6A 108.8 ?
S2 C6 H6A 108.8 ?
C5 C6 H6B 108.8 ?
S2 C6 H6B 108.8 ?
H6A C6 H6B 107.7 ?
C8 C7 S2 109.4(6) ?
C8 C7 H7A 109.8 ?
S2 C7 H7A 109.8 ?
C8 C7 H7B 109.8 ?
S2 C7 H7B 109.8 ?
H7A C7 H7B 108.2 ?
C7 C8 C9 112.6(7) ?
C7 C8 H8A 109.1 ?
C9 C8 H8A 109.1 ?
C7 C8 H8B 109.1 ?
C9 C8 H8B 109.1 ?
H8A C8 H8B 107.8 ?
C8 C9 C10 114.8(8) ?
C8 C9 H9A 108.6 ?
C10 C9 H9A 108.6 ?
C8 C9 H9B 108.6 ?
C10 C9 H9B 108.6 ?
H9A C9 H9B 107.5 ?
C11 C10 C9 114.6(7) ?
C11 C10 H10A 108.6 ?
C9 C10 H10A 108.6 ?
C11 C10 H10B 108.6 ?
C9 C10 H10B 108.6 ?
H10A C10 H10B 107.6 ?
C10 C11 C12 114.9(8) ?
C10 C11 H11A 108.5 ?
C12 C11 H11A 108.5 ?
C10 C11 H11B 108.5 ?
C12 C11 H11B 108.5 ?
H11A C11 H11B 107.5 ?
C11 C12 C13 113.3(8) ?
C11 C12 H12A 108.9 ?
C13 C12 H12A 108.9 ?
C11 C12 H12B 108.9 ?
C13 C12 H12B 108.9 ?
H12A C12 H12B 107.7 ?
C12 C13 C14 113.0(7) ?
C12 C13 H13A 109.0 ?
C14 C13 H13A 109.0 ?
C12 C13 H13B 109.0 ?
C14 C13 H13B 109.0 ?
H13A C13 H13B 107.8 ?
C13 C14 C15 114.5(7) ?
C13 C14 H14A 108.6 ?
C15 C14 H14A 108.6 ?
C13 C14 H14B 108.6 ?
C15 C14 H14B 108.6 ?
H14A C14 H14B 107.6 ?
C16 C15 C14 115.6(8) ?
C16 C15 H15A 108.4 ?
C14 C15 H15A 108.4 ?
C16 C15 H15B 108.4 ?
C14 C15 H15B 108.4 ?
H15A C15 H15B 107.5 ?
C15 C16 C17 114.4(7) ?
C15 C16 H16A 108.7 ?
C17 C16 H16A 108.7 ?
C15 C16 H16B 108.7 ?
C17 C16 H16B 108.7 ?
H16A C16 H16B 107.6 ?
C16 C17 C18 113.4(7) ?
C16 C17 H17A 108.9 ?
C18 C17 H17A 108.9 ?
C16 C17 H17B 108.9 ?
C18 C17 H17B 108.9 ?
H17A C17 H17B 107.7 ?
C17 C18 C19 113.5(7) ?
C17 C18 H18A 108.9 ?
C19 C18 H18A 108.9 ?
C17 C18 H18B 108.9 ?
C19 C18 H18B 108.9 ?
H18A C18 H18B 107.7 ?
C20 C19 C18 112.7(7) ?
C20 C19 H19A 109.1 ?
C18 C19 H19A 109.1 ?
C20 C19 H19B 109.1 ?
C18 C19 H19B 109.1 ?
H19A C19 H19B 107.8 ?
C21 C20 C19 114.9(8) ?
C21 C20 H20A 108.5 ?
C19 C20 H20A 108.5 ?
C21 C20 H20B 108.5 ?
C19 C20 H20B 108.5 ?
H20A C20 H20B 107.5 ?
O4 C21 O5 122.4(8) ?
O4 C21 C20 123.1(9) ?
O5 C21 C20 114.5(9) ?

loop_
_geom_bond_atom_site_label_1
_geom_bond_atom_site_label_2
_geom_bond_distance
_geom_bond_publ_flag
Re1 C2 1.889(14) yes
Re1 C1 1.890(9) yes
Re1 C1' 1.896(10) ?
Re1 C3 1.918(11) yes
Re1 S2 2.478(3) yes
Re1 S1 2.482(3) yes
Re1 Br1' 2.522(6) ?
Re1 Br1 2.587(2) yes
O1 C1 1.134(9) yes
O1' C1' 1.146(10) ?
S1 C4 1.776(12) yes
S1 C5 1.805(12) yes
S2 C6 1.802(11) yes
S2 C7 1.818(10) yes
O2 C2 1.157(15) yes
O3 C3 1.154(13) yes
O4 C21 1.228(13) yes
O5 C21 1.306(12) yes
O5 H5A 0.8200 ?
C4 H4A 0.9600 ?
C4 H4B 0.9600 ?
C4 H4C 0.9600 ?
C5 C6 1.519(17) ?
C5 H5B 0.9700 ?
C5 H5C 0.9700 ?
C6 H6A 0.9700 ?
C6 H6B 0.9700 ?
C7 C8 1.512(7) ?
C7 H7A 0.9700 ?
C7 H7B 0.9700 ?
C8 C9 1.512(7) ?
C8 H8A 0.9700 ?
C8 H8B 0.9700 ?
C9 C10 1.515(7) ?
C9 H9A 0.9700 ?
C9 H9B 0.9700 ?
C10 C11 1.512(7) ?
C10 H10A 0.9700 ?
C10 H10B 0.9700 ?
C11 C12 1.512(7) ?
C11 H11A 0.9700 ?
C11 H11B 0.9700 ?
C12 C13 1.513(7) ?
C12 H12A 0.9700 ?
C12 H12B 0.9700 ?
C13 C14 1.514(7) ?
C13 H13A 0.9700 ?
C13 H13B 0.9700 ?
C14 C15 1.516(7) ?
C14 H14A 0.9700 ?
C14 H14B 0.9700 ?
C15 C16 1.513(7) ?
C15 H15A 0.9700 ?
C15 H15B 0.9700 ?
C16 C17 1.513(7) ?
C16 H16A 0.9700 ?
C16 H16B 0.9700 ?
C17 C18 1.514(7) ?
C17 H17A 0.9700 ?
C17 H17B 0.9700 ?
C18 C19 1.515(7) ?
C18 H18A 0.9700 ?
C18 H18B 0.9700 ?
C19 C20 1.509(7) ?
C19 H19A 0.9700 ?
C19 H19B 0.9700 ?
C20 C21 1.503(7) ?
C20 H20A 0.9700 ?
C20 H20B 0.9700 ?

loop_
_geom_hbond_atom_site_label_D
_geom_hbond_atom_site_label_H
_geom_hbond_atom_site_label_A
_geom_hbond_site_symmetry_A
_geom_hbond_distance_DH
_geom_hbond_distance_HA
_geom_hbond_distance_DA
_geom_hbond_angle_DHA
O5 H5A O4 3_155 0.82 1.86 2.681(11) 174
